data_4036057
loop_
_publ_author_name
'Garcia, Rosalva C.'
'Pech, Matthew J.'
'Sommer, Roger D.'
'Gorman, Christopher B.'

_publ_section_title
;
 Synthesis of 5,12-Diazapentacenes and Their Properties.
;
_journal_name_full 'The Journal of organic chemistry'
_journal_paper_doi 10.1021/acs.joc.9b01628
_journal_year 2019
_chemical_formula_moiety 'C32 H38 N4'
_chemical_formula_sum 'C32 H38 N4'
_chemical_formula_weight 478.66
_chemical_name_common RCG0192a-1
_space_group_crystal_system triclinic
_space_group_IT_number 2
_space_group_name_Hall '-P 1'
_space_group_name_H-M_alt 'P -1'
_atom_sites_solution_hydrogens mixed
_cell_angle_alpha 94.8546(18)
_cell_angle_beta 96.9690(18)
_cell_angle_gamma 97.109(2)
_cell_formula_units_Z 1
_cell_length_a 4.6765(2)
_cell_length_b 8.8636(4)
_cell_length_c 16.2126(8)
_cell_measurement_reflns_used 146
_cell_measurement_temperature 100.(2)
_cell_measurement_theta_max 34.0864
_cell_measurement_theta_min 4.6900
_cell_volume 658.53(5)
_computing_cell_refinement 'APEX3 v2017.3-0 (Bruker AXS)'
_computing_data_collection 'Bruker Instrument Service v2013.12.0.0'
_computing_data_reduction 'SAINT V8.38A (Bruker AXS Inc., 2017)'
_computing_molecular_graphics 'shelXle (C.B. Huebschle, rev 833)'
_computing_structure_refinement 'SHELXL-2016/6 (Sheldrick, 2016)'
_computing_structure_solution 'XS, VERSION 2013/1'
_diffrn_ambient_temperature 100.(2)
_diffrn_detector_area_resol_mean 8.3333
_diffrn_measured_fraction_theta_full 1.000
_diffrn_measured_fraction_theta_max 1.000
_diffrn_measurement_device_type 'Bruker-Nonius X8 Kappa APEX II'
_diffrn_measurement_method 'phi and omega scans'
_diffrn_radiation_monochromator graphite
_diffrn_radiation_type MoK\a
_diffrn_radiation_wavelength 0.71073
_diffrn_reflns_av_R_equivalents 0.0454
_diffrn_reflns_av_unetI/netI 0.0355
_diffrn_reflns_limit_h_max 6
_diffrn_reflns_limit_h_min -6
_diffrn_reflns_limit_k_max 12
_diffrn_reflns_limit_k_min -12
_diffrn_reflns_limit_l_max 23
_diffrn_reflns_limit_l_min -23
_diffrn_reflns_number 25735
_diffrn_reflns_theta_full 30.51
_diffrn_reflns_theta_max 30.51
_diffrn_reflns_theta_min 2.33
_diffrn_source 'fine-focus sealed tube'
_exptl_absorpt_coefficient_mu 0.071
_exptl_absorpt_correction_T_max 1.00
_exptl_absorpt_correction_T_min 0.97
_exptl_absorpt_correction_type multi-scan
_exptl_absorpt_process_details
;
SADABS-2016/2 - Bruker AXS area detector scaling and absorption correction
;
_exptl_crystal_colour orange
_exptl_crystal_density_diffrn 1.207
_exptl_crystal_density_method 'not measured'
_exptl_crystal_description needle
_exptl_crystal_F_000 258
_exptl_crystal_size_max 0.253
_exptl_crystal_size_mid 0.084
_exptl_crystal_size_min 0.055
_refine_diff_density_max 0.444
_refine_diff_density_min -0.293
_refine_ls_extinction_method none
_refine_ls_goodness_of_fit_ref 1.006
_refine_ls_hydrogen_treatment mixed
_refine_ls_matrix_type full
_refine_ls_number_parameters 168
_refine_ls_number_reflns 4030
_refine_ls_number_restraints 0
_refine_ls_restrained_S_all 1.006
_refine_ls_R_factor_all 0.0704
_refine_ls_R_factor_gt 0.0455
_refine_ls_shift/su_max 0.000
_refine_ls_shift/su_mean 0.000
_refine_ls_structure_factor_coef Fsqd
_refine_ls_weighting_details 'w=1/[\s^2^(Fo^2^)+(0.0577P)^2^+0.2150P] where P=(Fo^2^+2Fc^2^)/3'
_refine_ls_weighting_scheme calc
_refine_ls_wR_factor_gt 0.1073
_refine_ls_wR_factor_ref 0.1197
_reflns_number_gt 2993
_reflns_number_total 4030
_reflns_threshold_expression 'I > 2\s(I)'
_cod_data_source_file jo9b01628_si_004.cif
_cod_data_source_block rds757
_cod_depositor_comments
;
The following automatic conversions were performed:

data item '_exptl_absorpt_correction_type' value 'Multi-Scan' was
changed to 'multi-scan' in accordance with the
/home/data/users/saulius/crontab/automatic-downloads/rss-feeds/ACS/lib/dictionaries/cif_core.dic
dictionary named 'cif_core.dic' version 2.4.2 last updated on
2011-04-26.

Automatic conversion script
Id: cif_fix_values 6909 2019-04-08 15:41:33Z antanas 
;
_cod_database_code 4036057

loop_
_space_group_symop_operation_xyz
'x, y, z'
'-x, -y, -z'

loop_
_atom_site_type_symbol
_atom_site_label
_atom_site_fract_x
_atom_site_fract_y
_atom_site_fract_z
_atom_site_U_iso_or_equiv
_atom_site_adp_type
_atom_site_calc_flag
_atom_site_refinement_flags_adp
_atom_site_refinement_flags_posn
_atom_site_occupancy
N N1 0.7777(2) 0.75853(10) 0.08657(6) 0.0135(2) Uani d . . 1
N N2 0.8020(2) 1.41391(11) 0.05517(6) 0.0189(2) Uani d . . 1
C C1 0.9331(2) 1.14458(12) 0.01678(6) 0.0115(2) Uani d . . 1
C C2 0.8247(2) 1.02763(12) 0.06162(7) 0.0121(2) Uani d . . 1
H H2 0.705567 1.049667 0.103349 0.015 Uiso calc U R 1
C C3 0.8882(2) 0.87889(12) 0.04628(6) 0.0115(2) Uani d . . 1
C C4 0.8605(2) 1.29435(12) 0.03767(7) 0.0132(2) Uani d . . 1
C C5 0.6505(2) 0.76733(12) 0.16087(7) 0.0125(2) Uani d . . 1
C C6 0.7478(3) 0.88086(13) 0.22681(7) 0.0148(2) Uani d . . 1
H H6 0.90056 0.959279 0.221593 0.018 Uiso calc U R 1
C C7 0.6216(3) 0.87931(13) 0.29998(7) 0.0156(2) Uani d . . 1
H H7 0.68778 0.958386 0.343903 0.019 Uiso calc U R 1
C C8 0.4003(2) 0.76483(13) 0.31077(7) 0.0150(2) Uani d . . 1
C C9 0.3072(3) 0.65221(13) 0.24470(7) 0.0168(2) Uani d . . 1
H H9 0.156875 0.572796 0.250372 0.02 Uiso calc U R 1
C C10 0.4282(2) 0.65274(13) 0.17065(7) 0.0147(2) Uani d . . 1
H H10 0.359076 0.574634 0.126409 0.018 Uiso calc U R 1
C C11 0.2706(3) 0.76168(15) 0.39145(7) 0.0188(2) Uani d . . 1
H H11A 0.107648 0.677027 0.384843 0.023 Uiso calc U R 1
H H11B 0.189559 0.858351 0.402402 0.023 Uiso calc U R 1
C C12 0.4864(3) 0.74141(15) 0.46692(7) 0.0199(2) Uani d . . 1
H H12A 0.581265 0.649893 0.454256 0.024 Uiso calc U R 1
H H12B 0.639306 0.831162 0.47725 0.024 Uiso calc U R 1
C C13 0.3424(3) 0.72370(14) 0.54568(7) 0.0181(2) Uani d . . 1
H H13A 0.216016 0.804531 0.551894 0.022 Uiso calc U R 1
H H13B 0.216898 0.623801 0.538957 0.022 Uiso calc U R 1
C C14 0.5569(3) 0.73313(14) 0.62496(7) 0.0182(2) Uani d . . 1
H H14A 0.67279 0.835841 0.633987 0.022 Uiso calc U R 1
H H14B 0.69245 0.657269 0.617284 0.022 Uiso calc U R 1
C C15 0.4118(3) 0.70415(14) 0.70252(7) 0.0177(2) Uani d . . 1
H H15A 0.245461 0.763104 0.703264 0.021 Uiso calc U R 1
H H15B 0.334595 0.594365 0.699429 0.021 Uiso calc U R 1
C C16 0.6189(3) 0.74865(14) 0.78342(7) 0.0196(2) Uani d . . 1
H H16A 0.795751 0.700838 0.780141 0.029 Uiso calc U R 1
H H16B 0.524291 0.713734 0.830441 0.029 Uiso calc U R 1
H H16C 0.669673 0.860007 0.791695 0.029 Uiso calc U R 1
H H1 0.784(3) 0.6672(18) 0.0653(9) 0.021(4) Uiso d . . 1

loop_
_atom_site_aniso_label
_atom_site_aniso_U_11
_atom_site_aniso_U_22
_atom_site_aniso_U_33
_atom_site_aniso_U_12
_atom_site_aniso_U_13
_atom_site_aniso_U_23
N1 0.0212(5) 0.0083(4) 0.0124(4) 0.0016(3) 0.0076(4) 0.0019(3)
N2 0.0255(5) 0.0144(5) 0.0189(5) 0.0035(4) 0.0098(4) 0.0032(4)
C1 0.0147(5) 0.0102(5) 0.0096(5) 0.0019(4) 0.0010(4) 0.0007(4)
C2 0.0155(5) 0.0114(5) 0.0101(5) 0.0024(4) 0.0035(4) 0.0010(4)
C3 0.0140(5) 0.0111(5) 0.0095(5) 0.0010(4) 0.0018(4) 0.0022(4)
C4 0.0165(5) 0.0132(5) 0.0106(5) 0.0008(4) 0.0042(4) 0.0029(4)
C5 0.0154(5) 0.0128(5) 0.0109(5) 0.0038(4) 0.0041(4) 0.0041(4)
C6 0.0173(5) 0.0142(5) 0.0131(5) 0.0010(4) 0.0029(4) 0.0035(4)
C7 0.0197(6) 0.0162(5) 0.0113(5) 0.0043(4) 0.0019(4) 0.0012(4)
C8 0.0150(5) 0.0207(5) 0.0117(5) 0.0070(4) 0.0040(4) 0.0050(4)
C9 0.0159(5) 0.0187(5) 0.0168(5) 0.0008(4) 0.0054(4) 0.0055(4)
C10 0.0171(5) 0.0139(5) 0.0132(5) 0.0007(4) 0.0031(4) 0.0018(4)
C11 0.0170(6) 0.0286(6) 0.0130(5) 0.0067(5) 0.0056(4) 0.0050(4)
C12 0.0182(6) 0.0312(6) 0.0127(5) 0.0069(5) 0.0054(4) 0.0059(5)
C13 0.0164(5) 0.0260(6) 0.0133(5) 0.0042(5) 0.0043(4) 0.0046(4)
C14 0.0169(6) 0.0269(6) 0.0122(5) 0.0039(5) 0.0042(4) 0.0055(4)
C15 0.0171(6) 0.0235(6) 0.0134(5) 0.0017(4) 0.0043(4) 0.0053(4)
C16 0.0212(6) 0.0246(6) 0.0135(5) 0.0024(5) 0.0037(5) 0.0038(4)

loop_
_atom_type_symbol
_atom_type_description
_atom_type_scat_dispersion_real
_atom_type_scat_dispersion_imag
_atom_type_scat_source
C C 0.0033 0.0016 'International Tables Vol C Tables 4.2.6.8 and 6.1.1.4'
H H 0.0000 0.0000 'International Tables Vol C Tables 4.2.6.8 and 6.1.1.4'
N N 0.0061 0.0033 'International Tables Vol C Tables 4.2.6.8 and 6.1.1.4'

loop_
_geom_angle_atom_site_label_1
_geom_angle_atom_site_label_2
_geom_angle_atom_site_label_3
_geom_angle_site_symmetry_1
_geom_angle_site_symmetry_3
_geom_angle
C3 N1 C5 . . 126.94(9)
C3 N1 H1 . . 118.6(10)
C5 N1 H1 . . 114.5(10)
C2 C1 C3 . 2_775 122.84(9)
C2 C1 C4 . . 117.35(9)
C3 C1 C4 2_775 . 119.80(9)
C1 C2 C3 . . 121.20(9)
C1 C2 H2 . . 119.4
C3 C2 H2 . . 119.4
N1 C3 C2 . . 123.39(9)
N1 C3 C1 . 2_775 120.61(9)
C2 C3 C1 . 2_775 115.96(9)
N2 C4 C1 . . 179.33(11)
C10 C5 C6 . . 118.69(10)
C10 C5 N1 . . 118.34(10)
C6 C5 N1 . . 122.87(10)
C7 C6 C5 . . 120.09(10)
C7 C6 H6 . . 120.0
C5 C6 H6 . . 120.0
C6 C7 C8 . . 121.79(11)
C6 C7 H7 . . 119.1
C8 C7 H7 . . 119.1
C9 C8 C7 . . 117.36(10)
C9 C8 C11 . . 121.25(10)
C7 C8 C11 . . 121.38(11)
C10 C9 C8 . . 121.73(10)
C10 C9 H9 . . 119.1
C8 C9 H9 . . 119.1
C9 C10 C5 . . 120.33(11)
C9 C10 H10 . . 119.8
C5 C10 H10 . . 119.8
C8 C11 C12 . . 113.98(10)
C8 C11 H11A . . 108.8
C12 C11 H11A . . 108.8
C8 C11 H11B . . 108.8
C12 C11 H11B . . 108.8
H11A C11 H11B . . 107.7
C13 C12 C11 . . 112.62(10)
C13 C12 H12A . . 109.1
C11 C12 H12A . . 109.1
C13 C12 H12B . . 109.1
C11 C12 H12B . . 109.1
H12A C12 H12B . . 107.8
C14 C13 C12 . . 113.84(10)
C14 C13 H13A . . 108.8
C12 C13 H13A . . 108.8
C14 C13 H13B . . 108.8
C12 C13 H13B . . 108.8
H13A C13 H13B . . 107.7
C13 C14 C15 . . 113.51(10)
C13 C14 H14A . . 108.9
C15 C14 H14A . . 108.9
C13 C14 H14B . . 108.9
C15 C14 H14B . . 108.9
H14A C14 H14B . . 107.7
C16 C15 C14 . . 112.82(10)
C16 C15 H15A . . 109.0
C14 C15 H15A . . 109.0
C16 C15 H15B . . 109.0
C14 C15 H15B . . 109.0
H15A C15 H15B . . 107.8
C15 C16 H16A . . 109.5
C15 C16 H16B . . 109.5
H16A C16 H16B . . 109.5
C15 C16 H16C . . 109.5
H16A C16 H16C . . 109.5
H16B C16 H16C . . 109.5

loop_
_geom_bond_atom_site_label_1
_geom_bond_atom_site_label_2
_geom_bond_site_symmetry_2
_geom_bond_distance
N1 C3 . 1.3766(13)
N1 C5 . 1.4074(14)
N1 H1 . 0.858(16)
N2 C4 . 1.1481(15)
C1 C2 . 1.3953(14)
C1 C3 2_775 1.4146(14)
C1 C4 . 1.4338(15)
C2 C3 . 1.3954(15)
C2 H2 . 0.95
C5 C10 . 1.3942(15)
C5 C6 . 1.3961(16)
C6 C7 . 1.3877(15)
C6 H6 . 0.95
C7 C8 . 1.3948(16)
C7 H7 . 0.95
C8 C9 . 1.3899(17)
C8 C11 . 1.5081(15)
C9 C10 . 1.3878(15)
C9 H9 . 0.95
C10 H10 . 0.95
C11 C12 . 1.5266(17)
C11 H11A . 0.99
C11 H11B . 0.99
C12 C13 . 1.5245(16)
C12 H12A . 0.99
C12 H12B . 0.99
C13 C14 . 1.5208(17)
C13 H13A . 0.99
C13 H13B . 0.99
C14 C15 . 1.5252(16)
C14 H14A . 0.99
C14 H14B . 0.99
C15 C16 . 1.5243(17)
C15 H15A . 0.99
C15 H15B . 0.99
C16 H16A . 0.98
C16 H16B . 0.98
C16 H16C . 0.98

loop_
_geom_hbond_atom_site_label_D
_geom_hbond_atom_site_label_H
_geom_hbond_atom_site_label_A
_geom_hbond_site_symmetry_A
_geom_hbond_distance_DH
_geom_hbond_distance_HA
_geom_hbond_distance_DA
_geom_hbond_angle_DHA
N1 H1 N2 1_545 0.858(16) 2.250(16) 3.0722(14) 160.6(14)

loop_
_geom_torsion_atom_site_label_1
_geom_torsion_atom_site_label_2
_geom_torsion_atom_site_label_3
_geom_torsion_atom_site_label_4
_geom_torsion_site_symmetry_1
_geom_torsion_site_symmetry_4
_geom_torsion
C3 C1 C2 C3 2_775 . -0.01(19)
C4 C1 C2 C3 . . -179.03(11)
C5 N1 C3 C2 . . -16.94(18)
C5 N1 C3 C1 . 2_775 165.70(11)
C1 C2 C3 N1 . . -177.47(11)
C1 C2 C3 C1 . 2_775 0.01(18)
C3 N1 C5 C10 . . 147.38(11)
C3 N1 C5 C6 . . -36.21(17)
C10 C5 C6 C7 . . -0.70(16)
N1 C5 C6 C7 . . -177.10(10)
C5 C6 C7 C8 . . 1.13(17)
C6 C7 C8 C9 . . -0.74(17)
C6 C7 C8 C11 . . 178.22(10)
C7 C8 C9 C10 . . -0.05(17)
C11 C8 C9 C10 . . -179.02(11)
C8 C9 C10 C5 . . 0.45(17)
C6 C5 C10 C9 . . -0.08(16)
N1 C5 C10 C9 . . 176.49(10)
C9 C8 C11 C12 . . 115.96(13)
C7 C8 C11 C12 . . -62.97(15)
C8 C11 C12 C13 . . -174.61(10)
C11 C12 C13 C14 . . -169.17(11)
C12 C13 C14 C15 . . -175.93(10)
C13 C14 C15 C16 . . -167.05(10)
